data_2107079
loop_
_publ_author_name
'Morosin, B.'
'Lynch, R.W.'

_publ_section_title
;
 Structure studies on Al2 Ti O5 at room temperature and at 600C
;
_journal_name_full 'Acta Crystallographica B (24,1968-38,1982)'
_journal_page_first 1040
_journal_page_last 1046
_journal_volume 28
_journal_year 1972
_chemical_formula_sum 'Al2 O5 Ti'
_chemical_name_systematic 'Al2 Ti O5'
_space_group_crystal_system orthorhombic
_space_group_IT_number 63
_space_group_name_Hall '-B 2 2b'
_space_group_name_H-M_alt 'B b m m'
_cell_angle_alpha 90
_cell_angle_beta 90
_cell_angle_gamma 90
_cell_formula_units_Z 4
_cell_length_a 9.481
_cell_length_b 9.738
_cell_length_c 3.583
_cell_volume 330.804
_citation_journal_id_ASTM ACBCAR
_cod_data_source_file Morosin_ACBCAR_1972_1972.cif
_cod_data_source_block Al2O5Ti1
_cod_depositor_comments
;
 Updating space group information.

 Antanas Vaitkus,
 2018-07-23
;
_cod_original_formula_sum 'Al2 O5 Ti1'
_cod_database_code 2107079

loop_
_space_group_symop_id
_space_group_symop_operation_xyz
1 x,y,z
2 -x,y+1/2,-z
3 -x,-y,z
4 x,-y+1/2,-z
5 -x,-y,-z
6 x,-y-1/2,z
7 x,y,-z
8 -x,y-1/2,z
9 x+1/2,y,z+1/2
10 -x+1/2,y+1/2,-z+1/2
11 -x+1/2,-y,z+1/2
12 x+1/2,-y+1/2,-z+1/2
13 -x+1/2,-y,-z+1/2
14 x+1/2,-y-1/2,z+1/2
15 x+1/2,y,-z+1/2
16 -x+1/2,y-1/2,z+1/2

loop_
_atom_site_label
_atom_site_type_symbol
_atom_site_fract_x
_atom_site_fract_y
_atom_site_fract_z
_atom_site_occupancy
_atom_site_U_iso_or_equiv
Ti2 Ti+4 0.1348 0.5614 0 0.333 0.0
O3 O-2 0.3124 0.0717 0 1 0.0
Al1 Al+3 0.1826 0.25 0 0.667 0.0
Al2 Al+3 0.1348 0.5614 0 0.667 0.0
O2 O-2 0.0484 0.1173 0 1 0.0
Ti1 Ti+4 0.1826 0.25 0 0.333 0.0
O1 O-2 0.7556 0.25 0 1 0.0
